data_4130384
loop_
_publ_author_name
'Topi\'c, Filip'
'Rissanen, Kari'

_publ_section_title
;
 Systematic Construction of Ternary Cocrystals by Orthogonal and Robust
 Hydrogen and Halogen Bonds.
;
_journal_issue 20
_journal_name_full 'Journal of the American Chemical Society'
_journal_page_first 6610
_journal_page_last 6616
_journal_paper_doi 10.1021/jacs.6b02854
_journal_volume 138
_journal_year 2016
_chemical_formula_moiety 'C12 H24 O6, 2(C6 F4 I2), 2(C2 H6 N2 S)'
_chemical_formula_sum 'C28 H36 F8 I4 N4 O6 S2'
_chemical_formula_weight 1248.33
_space_group_crystal_system monoclinic
_space_group_IT_number 13
_space_group_name_Hall '-P 2yc'
_space_group_name_H-M_alt 'P 1 2/c 1'
_atom_sites_solution_hydrogens geom
_atom_sites_solution_primary iterative
_atom_sites_solution_secondary difmap
_audit_creation_method SHELXL-2014/7
_cell_angle_alpha 90
_cell_angle_beta 90.1191(7)
_cell_angle_gamma 90
_cell_formula_units_Z 2
_cell_length_a 10.01880(10)
_cell_length_b 13.43630(10)
_cell_length_c 15.5834(2)
_cell_measurement_reflns_used 4787
_cell_measurement_temperature 253.0(1)
_cell_measurement_theta_max 27.103
_cell_measurement_theta_min 0.407
_cell_volume 2097.76(4)
_computing_cell_refinement 'HKL Scalepack (Otwinowski & Minor 1997)'
_computing_data_collection 'Collect (Bruker AXS BV, 1997-2004)'
_computing_data_reduction 'HKL Denzo and Scalepack (Otwinowski & Minor 1997)'
_computing_publication_material 'WinGX (Farrugia, 2012)'
_computing_structure_refinement 'SHELXL-2014/7 (Sheldrick, 2015)'
_computing_structure_solution 'Superflip (Palatinus & Chapuis, 2007)'
_diffrn_ambient_temperature 253.0(1)
_diffrn_detector_area_resol_mean 9
_diffrn_measured_fraction_theta_full 0.998
_diffrn_measured_fraction_theta_max 0.991
_diffrn_measurement_device '95mm CCD camera on \k-goniostat'
_diffrn_measurement_device_type 'Bruker-Nonius KappaCCD with APEXII detector'
_diffrn_measurement_method '\f scans + \w scans'
_diffrn_radiation_monochromator 'horizonally mounted graphite crystal'
_diffrn_radiation_source 'fine-focus sealed tube'
_diffrn_radiation_type MoK\a
_diffrn_radiation_wavelength 0.71073
_diffrn_reflns_av_R_equivalents 0.0356
_diffrn_reflns_av_unetI/netI 0.0246
_diffrn_reflns_Laue_measured_fraction_full 0.998
_diffrn_reflns_Laue_measured_fraction_max 0.991
_diffrn_reflns_limit_h_max 12
_diffrn_reflns_limit_h_min -12
_diffrn_reflns_limit_k_max 17
_diffrn_reflns_limit_k_min -17
_diffrn_reflns_limit_l_max 20
_diffrn_reflns_limit_l_min -20
_diffrn_reflns_number 35006
_diffrn_reflns_point_group_measured_fraction_full 0.998
_diffrn_reflns_point_group_measured_fraction_max 0.991
_diffrn_reflns_theta_full 25.250
_diffrn_reflns_theta_max 27.362
_diffrn_reflns_theta_min 2.536
_exptl_absorpt_coefficient_mu 3.148
_exptl_absorpt_correction_T_max 0.7455
_exptl_absorpt_correction_T_min 0.5146
_exptl_absorpt_correction_type multi-scan
_exptl_absorpt_process_details 'SADABS 2008 (Sheldrick, 1996)'
_exptl_crystal_colour colourless
_exptl_crystal_density_diffrn 1.976
_exptl_crystal_density_method 'not measured'
_exptl_crystal_description prism
_exptl_crystal_F_000 1192
_exptl_crystal_size_max 0.513
_exptl_crystal_size_mid 0.247
_exptl_crystal_size_min 0.126
_refine_diff_density_max 0.783
_refine_diff_density_min -0.663
_refine_diff_density_rms 0.084
_refine_ls_extinction_coef 0.00247(18)
_refine_ls_extinction_expression Fc^*^=kFc[1+0.001xFc^2^\l^3^/sin(2\q)]^-1/4^
_refine_ls_extinction_method 'SHELXL-2014/7 (Sheldrick 2015)'
_refine_ls_goodness_of_fit_ref 1.031
_refine_ls_hydrogen_treatment constr
_refine_ls_matrix_type full
_refine_ls_number_parameters 318
_refine_ls_number_reflns 4713
_refine_ls_number_restraints 315
_refine_ls_restrained_S_all 1.122
_refine_ls_R_factor_all 0.0445
_refine_ls_R_factor_gt 0.0367
_refine_ls_shift/su_max 0.002
_refine_ls_shift/su_mean 0.000
_refine_ls_structure_factor_coef Fsqd
_refine_ls_weighting_details 'w=1/[\s^2^(Fo^2^)+(0.0293P)^2^+4.5745P] where P=(Fo^2^+2Fc^2^)/3'
_refine_ls_weighting_scheme calc
_refine_ls_wR_factor_gt 0.0822
_refine_ls_wR_factor_ref 0.0859
_reflns_Friedel_coverage 0.000
_reflns_number_gt 4046
_reflns_number_total 4713
_reflns_threshold_expression 'I > 2\s(I)'
_cod_data_source_file ja6b02854_si_002.cif
_cod_data_source_block A_D-2_3-2_253K
_cod_original_sg_symbol_H-M 'P 2/c'
_cod_database_code 4130384
_shelx_shelxl_version_number 2014/7
_shelx_space_group_comment
;
The symmetry employed for this shelxl refinement is uniquely defined
by the following loop, which should always be used as a source of
symmetry information in preference to the above space-group names.
They are only intended as comments.
;
_shelx_estimated_absorpt_t_min 0.295
_shelx_estimated_absorpt_t_max 0.693

loop_
_space_group_symop_operation_xyz
'x, y, z'
'-x, y, -z+1/2'
'-x, -y, -z'
'x, -y, z-1/2'

loop_
_atom_site_label
_atom_site_type_symbol
_atom_site_fract_x
_atom_site_fract_y
_atom_site_fract_z
_atom_site_U_iso_or_equiv
_atom_site_adp_type
_atom_site_occupancy
_atom_site_site_symmetry_order
_atom_site_calc_flag
_atom_site_refinement_flags_posn
_atom_site_refinement_flags_adp
_atom_site_refinement_flags_occupancy
_atom_site_disorder_assembly
_atom_site_disorder_group
C1A C 0.3281(4) 0.2037(3) 0.5947(3) 0.0499(9) Uani 1 1 d . . . . .
C2A C 0.3568(5) 0.3054(4) 0.4643(4) 0.0748(14) Uani 1 1 d . . . . .
H2A1 H 0.2685 0.2819 0.4486 0.112 Uiso 1 1 calc R U . . .
H2A2 H 0.4180 0.2936 0.4172 0.112 Uiso 1 1 calc R U . . .
H2A3 H 0.3531 0.3761 0.4766 0.112 Uiso 1 1 calc R U . . .
N1A N 0.4028(4) 0.2526(3) 0.5396(3) 0.0621(10) Uani 1 1 d . . . . .
H1A H 0.4883 0.2531 0.5494 0.075 Uiso 1 1 calc R U . . .
N2A N 0.3921(4) 0.1573(3) 0.6574(3) 0.0707(11) Uani 1 1 d . . . . .
H2A4 H 0.4787 0.1602 0.6604 0.085 Uiso 1 1 calc R U . . .
H2A5 H 0.3476 0.1238 0.6956 0.085 Uiso 1 1 calc R U . . .
S1A S 0.15824(11) 0.19732(8) 0.58706(10) 0.0636(3) Uani 1 1 d . . . . .
C1C C 0.7078(11) 0.0491(7) 0.6072(6) 0.099(3) Uani 0.5 1 d D U P A -1
H1C1 H 0.6438 0.0561 0.5599 0.119 Uiso 0.5 1 calc R U P A -1
H1C2 H 0.7705 -0.0044 0.5929 0.119 Uiso 0.5 1 calc R U P A -1
C2C C 0.7813(8) 0.1450(6) 0.6213(8) 0.094(3) Uani 0.5 1 d D U P A -1
H2C1 H 0.8360 0.1402 0.6734 0.113 Uiso 0.5 1 calc R U P A -1
H2C2 H 0.8406 0.1581 0.5727 0.113 Uiso 0.5 1 calc R U P A -1
C3C C 0.7508(10) 0.3136(8) 0.6535(12) 0.119(4) Uani 0.5 1 d D U P A -1
H3C1 H 0.8128 0.3338 0.6082 0.142 Uiso 0.5 1 calc R U P A -1
H3C2 H 0.8023 0.3031 0.7063 0.142 Uiso 0.5 1 calc R U P A -1
C4C C 0.6504(12) 0.3946(8) 0.6678(8) 0.126(4) Uani 0.5 1 d D U P A -1
H4C1 H 0.6965 0.4587 0.6723 0.152 Uiso 0.5 1 calc R U P A -1
H4C2 H 0.5896 0.3979 0.6185 0.152 Uiso 0.5 1 calc R U P A -1
C5C C 0.4707(14) 0.4457(10) 0.7581(11) 0.140(4) Uani 0.5 1 d D U P A -1
H5C1 H 0.3969 0.4320 0.7185 0.168 Uiso 0.5 1 calc R U P A -1
H5C2 H 0.5021 0.5137 0.7477 0.168 Uiso 0.5 1 calc R U P A -1
C6C C 0.4234(13) 0.4362(9) 0.8484(9) 0.144(4) Uani 0.5 1 d D U P A -1
H6C1 H 0.4987 0.4497 0.8869 0.173 Uiso 0.5 1 calc R U P A -1
H6C2 H 0.3559 0.4876 0.8587 0.173 Uiso 0.5 1 calc R U P A -1
C7C C 0.2548(14) 0.3164(9) 0.8217(11) 0.139(5) Uani 0.5 1 d D U P A -1
H7C1 H 0.2790 0.3087 0.7611 0.166 Uiso 0.5 1 calc R U P A -1
H7C2 H 0.1863 0.3682 0.8261 0.166 Uiso 0.5 1 calc R U P A -1
C8C C 0.2033(10) 0.2201(9) 0.8567(10) 0.134(4) Uani 0.5 1 d D U P A -1
H8C1 H 0.1803 0.2282 0.9174 0.161 Uiso 0.5 1 calc R U P A -1
H8C2 H 0.1225 0.2004 0.8256 0.161 Uiso 0.5 1 calc R U P A -1
C9C C 0.2487(11) 0.0500(8) 0.8658(10) 0.139(5) Uani 0.5 1 d D U P A -1
H9C1 H 0.1783 0.0334 0.8244 0.167 Uiso 0.5 1 calc R U P A -1
H9C2 H 0.2105 0.0484 0.9236 0.167 Uiso 0.5 1 calc R U P A -1
C10C C 0.3617(13) -0.0224(9) 0.8589(6) 0.124(4) Uani 0.5 1 d D U P A -1
H10A H 0.4329 -0.0047 0.8994 0.149 Uiso 0.5 1 calc R U P A -1
H10B H 0.3308 -0.0898 0.8724 0.149 Uiso 0.5 1 calc R U P A -1
C11C C 0.5136(13) -0.0885(9) 0.7613(8) 0.137(5) Uani 0.5 1 d D U P A -1
H11A H 0.4783 -0.1565 0.7623 0.164 Uiso 0.5 1 calc R U P A -1
H11B H 0.5818 -0.0820 0.8061 0.164 Uiso 0.5 1 calc R U P A -1
C12C C 0.5710(12) -0.0645(8) 0.6749(7) 0.106(4) Uani 0.5 1 d D U P A -1
H12A H 0.6322 -0.1172 0.6564 0.127 Uiso 0.5 1 calc R U P A -1
H12B H 0.4998 -0.0580 0.6321 0.127 Uiso 0.5 1 calc R U P A -1
O1C O 0.6403(8) 0.0269(6) 0.6845(5) 0.084(2) Uani 0.5 1 d D U P A -1
O2C O 0.6874(7) 0.2238(6) 0.6298(5) 0.089(2) Uani 0.5 1 d D U P A -1
O3C O 0.5761(10) 0.3773(6) 0.7435(7) 0.117(3) Uani 0.5 1 d D U P A -1
O4C O 0.3682(9) 0.3429(8) 0.8707(6) 0.127(3) Uani 0.5 1 d D U P A -1
O5C O 0.3022(8) 0.1453(8) 0.8479(7) 0.126(3) Uani 0.5 1 d D U P A -1
O6C O 0.4099(10) -0.0182(8) 0.7735(5) 0.118(3) Uani 0.5 1 d D U P A -1
C1S C 0.1068(4) 0.5940(3) 0.6168(3) 0.0479(9) Uani 1 1 d . . . . .
C2S C 0.2200(4) 0.6463(3) 0.5965(3) 0.0532(10) Uani 1 1 d . . . . .
C3S C 0.2222(4) 0.7488(3) 0.5980(3) 0.0520(10) Uani 1 1 d . . . . .
C4S C 0.1113(4) 0.8044(3) 0.6200(3) 0.0477(9) Uani 1 1 d . . . . .
C5S C -0.0023(4) 0.7511(3) 0.6410(3) 0.0453(9) Uani 1 1 d . . . . .
C6S C -0.0053(4) 0.6489(3) 0.6394(3) 0.0478(9) Uani 1 1 d . . . . .
F1S F 0.3321(3) 0.5982(2) 0.5741(2) 0.0803(9) Uani 1 1 d . . . . .
F2S F 0.3371(3) 0.79475(19) 0.5770(2) 0.0765(9) Uani 1 1 d . . . . .
F3S F -0.1128(2) 0.80022(18) 0.66494(19) 0.0626(7) Uani 1 1 d . . . . .
F4S F -0.1185(2) 0.60206(19) 0.66112(19) 0.0663(7) Uani 1 1 d . . . . .
I1S I 0.10707(3) 0.43805(2) 0.61062(2) 0.05810(12) Uani 1 1 d . . . . .
I2S I 0.11779(3) 0.96021(2) 0.61751(2) 0.05313(11) Uani 1 1 d . . . . .

loop_
_atom_site_aniso_label
_atom_site_aniso_U_11
_atom_site_aniso_U_22
_atom_site_aniso_U_33
_atom_site_aniso_U_23
_atom_site_aniso_U_13
_atom_site_aniso_U_12
C1A 0.041(2) 0.041(2) 0.068(3) -0.0018(19) 0.0007(19) 0.0021(16)
C2A 0.071(3) 0.077(4) 0.077(4) 0.013(3) -0.003(3) 0.002(3)
N1A 0.0410(19) 0.071(3) 0.074(3) 0.007(2) -0.0047(18) -0.0052(18)
N2A 0.050(2) 0.084(3) 0.078(3) 0.017(2) -0.0033(19) 0.008(2)
S1A 0.0397(5) 0.0377(5) 0.1135(10) 0.0084(6) -0.0054(6) -0.0016(4)
C1C 0.051(5) 0.149(7) 0.098(7) -0.041(6) -0.014(5) 0.018(5)
C2C 0.043(5) 0.161(7) 0.078(7) -0.021(6) 0.008(5) -0.008(5)
C3C 0.092(8) 0.146(7) 0.118(10) -0.015(7) -0.025(7) -0.066(5)
C4C 0.122(8) 0.109(8) 0.148(9) -0.022(6) -0.051(7) -0.056(6)
C5C 0.135(10) 0.113(8) 0.172(8) -0.013(8) -0.061(7) 0.024(7)
C6C 0.112(8) 0.149(9) 0.170(9) -0.024(8) -0.057(7) 0.054(7)
C7C 0.084(8) 0.230(10) 0.101(9) -0.031(7) -0.009(6) 0.032(7)
C8C 0.065(7) 0.250(10) 0.086(8) -0.021(7) -0.006(6) -0.006(7)
C9C 0.114(9) 0.226(10) 0.077(8) 0.019(7) -0.010(7) -0.075(7)
C10C 0.127(9) 0.169(9) 0.077(7) 0.023(7) -0.016(6) -0.092(7)
C11C 0.135(10) 0.149(9) 0.126(10) -0.011(7) -0.051(7) -0.048(7)
C12C 0.095(8) 0.093(7) 0.129(9) -0.032(6) -0.041(6) -0.001(5)
O1C 0.062(4) 0.096(5) 0.094(6) -0.038(4) -0.021(4) 0.017(4)
O2C 0.049(4) 0.139(6) 0.080(5) -0.012(4) 0.000(3) -0.040(4)
O3C 0.131(6) 0.073(5) 0.147(7) 0.005(5) -0.052(5) 0.000(4)
O4C 0.088(6) 0.172(8) 0.122(7) -0.043(6) -0.035(5) 0.055(5)
O5C 0.063(5) 0.225(9) 0.091(6) 0.012(6) 0.006(4) -0.046(5)
O6C 0.110(7) 0.157(9) 0.088(6) 0.025(6) -0.026(5) -0.061(6)
C1S 0.053(2) 0.0383(19) 0.053(2) 0.0003(17) -0.0055(18) 0.0007(17)
C2S 0.046(2) 0.044(2) 0.069(3) -0.0008(19) 0.0008(19) 0.0038(18)
C3S 0.045(2) 0.041(2) 0.070(3) -0.0010(19) 0.0014(19) -0.0033(17)
C4S 0.055(2) 0.0360(19) 0.052(2) -0.0022(16) -0.0037(18) -0.0016(17)
C5S 0.044(2) 0.044(2) 0.048(2) -0.0006(17) -0.0036(17) 0.0021(17)
C6S 0.045(2) 0.044(2) 0.055(2) 0.0049(18) -0.0041(17) -0.0061(17)
F1S 0.0542(15) 0.0500(15) 0.137(3) -0.0007(16) 0.0218(16) 0.0087(12)
F2S 0.0524(15) 0.0498(15) 0.127(3) -0.0013(15) 0.0160(16) -0.0060(12)
F3S 0.0504(14) 0.0556(15) 0.0820(18) -0.0060(12) 0.0070(13) 0.0079(11)
F4S 0.0495(14) 0.0553(15) 0.094(2) 0.0079(14) 0.0050(13) -0.0086(12)
I1S 0.05846(19) 0.03884(16) 0.0770(2) 0.00596(12) -0.00748(14) -0.00084(11)
I2S 0.05646(18) 0.03959(15) 0.06332(19) -0.00507(11) -0.00314(13) 0.00185(11)

loop_
_atom_type_symbol
_atom_type_description
_atom_type_scat_dispersion_real
_atom_type_scat_dispersion_imag
_atom_type_scat_source
C C 0.0033 0.0016 'International Tables Vol C Tables 4.2.6.8 and 6.1.1.4'
H H 0.0000 0.0000 'International Tables Vol C Tables 4.2.6.8 and 6.1.1.4'
F F 0.0171 0.0103 'International Tables Vol C Tables 4.2.6.8 and 6.1.1.4'
I I -0.4742 1.8119 'International Tables Vol C Tables 4.2.6.8 and 6.1.1.4'
N N 0.0061 0.0033 'International Tables Vol C Tables 4.2.6.8 and 6.1.1.4'
O O 0.0106 0.0060 'International Tables Vol C Tables 4.2.6.8 and 6.1.1.4'
S S 0.1246 0.1234 'International Tables Vol C Tables 4.2.6.8 and 6.1.1.4'

loop_
_geom_angle_atom_site_label_1
_geom_angle_atom_site_label_2
_geom_angle_atom_site_label_3
_geom_angle
N1A C1A N2A 116.2(4)
N1A C1A S1A 123.2(3)
N2A C1A S1A 120.6(4)
N1A C2A H2A1 109.5
N1A C2A H2A2 109.5
H2A1 C2A H2A2 109.5
N1A C2A H2A3 109.5
H2A1 C2A H2A3 109.5
H2A2 C2A H2A3 109.5
C1A N1A C2A 126.5(4)
C1A N1A H1A 116.8
C2A N1A H1A 116.8
C1A N2A H2A4 120.0
C1A N2A H2A5 120.0
H2A4 N2A H2A5 120.0
O1C C1C C2C 106.9(7)
O1C C1C H1C1 110.3
C2C C1C H1C1 110.3
O1C C1C H1C2 110.3
C2C C1C H1C2 110.3
H1C1 C1C H1C2 108.6
O2C C2C C1C 109.2(7)
O2C C2C H2C1 109.8
C1C C2C H2C1 109.8
O2C C2C H2C2 109.8
C1C C2C H2C2 109.8
H2C1 C2C H2C2 108.3
O2C C3C C4C 111.0(7)
O2C C3C H3C1 109.4
C4C C3C H3C1 109.4
O2C C3C H3C2 109.4
C4C C3C H3C2 109.4
H3C1 C3C H3C2 108.0
O3C C4C C3C 111.0(9)
O3C C4C H4C1 109.4
C3C C4C H4C1 109.4
O3C C4C H4C2 109.4
C3C C4C H4C2 109.4
H4C1 C4C H4C2 108.0
O3C C5C C6C 109.5(8)
O3C C5C H5C1 109.8
C6C C5C H5C1 109.8
O3C C5C H5C2 109.8
C6C C5C H5C2 109.8
H5C1 C5C H5C2 108.2
O4C C6C C5C 115.6(9)
O4C C6C H6C1 108.4
C5C C6C H6C1 108.4
O4C C6C H6C2 108.4
C5C C6C H6C2 108.4
H6C1 C6C H6C2 107.4
O4C C7C C8C 107.3(8)
O4C C7C H7C1 110.3
C8C C7C H7C1 110.3
O4C C7C H7C2 110.3
C8C C7C H7C2 110.3
H7C1 C7C H7C2 108.5
O5C C8C C7C 109.6(8)
O5C C8C H8C1 109.7
C7C C8C H8C1 109.7
O5C C8C H8C2 109.7
C7C C8C H8C2 109.7
H8C1 C8C H8C2 108.2
O5C C9C C10C 106.6(8)
O5C C9C H9C1 110.4
C10C C9C H9C1 110.4
O5C C9C H9C2 110.4
C10C C9C H9C2 110.4
H9C1 C9C H9C2 108.6
O6C C10C C9C 107.5(8)
O6C C10C H10A 110.2
C9C C10C H10A 110.2
O6C C10C H10B 110.2
C9C C10C H10B 110.2
H10A C10C H10B 108.5
O6C C11C C12C 105.1(8)
O6C C11C H11A 110.7
C12C C11C H11A 110.7
O6C C11C H11B 110.7
C12C C11C H11B 110.7
H11A C11C H11B 108.8
O1C C12C C11C 106.2(7)
O1C C12C H12A 110.5
C11C C12C H12A 110.5
O1C C12C H12B 110.5
C11C C12C H12B 110.5
H12A C12C H12B 108.7
C1C O1C C12C 109.0(7)
C3C O2C C2C 111.3(6)
C4C O3C C5C 114.8(7)
C7C O4C C6C 113.8(8)
C9C O5C C8C 110.9(7)
C11C O6C C10C 110.6(8)
C2S C1S C6S 117.1(4)
C2S C1S I1S 120.0(3)
C6S C1S I1S 122.9(3)
F1S C2S C1S 120.3(4)
F1S C2S C3S 118.3(4)
C1S C2S C3S 121.4(4)
F2S C3S C2S 117.8(4)
F2S C3S C4S 120.0(4)
C2S C3S C4S 122.1(4)
C3S C4S C5S 116.2(4)
C3S C4S I2S 120.7(3)
C5S C4S I2S 123.1(3)
F3S C5S C6S 118.6(4)
F3S C5S C4S 119.4(4)
C6S C5S C4S 122.0(4)
F4S C6S C5S 118.8(4)
F4S C6S C1S 120.0(4)
C5S C6S C1S 121.2(4)

loop_
_geom_bond_atom_site_label_1
_geom_bond_atom_site_label_2
_geom_bond_distance
C1A N1A 1.316(5)
C1A N2A 1.323(6)
C1A S1A 1.708(4)
C2A N1A 1.445(6)
C2A H2A1 0.9700
C2A H2A2 0.9700
C2A H2A3 0.9700
N1A H1A 0.8700
N2A H2A4 0.8700
N2A H2A5 0.8700
C1C O1C 1.415(5)
C1C C2C 1.500(5)
C1C H1C1 0.9800
C1C H1C2 0.9800
C2C O2C 1.424(5)
C2C H2C1 0.9800
C2C H2C2 0.9800
C3C O2C 1.412(5)
C3C C4C 1.498(5)
C3C H3C1 0.9800
C3C H3C2 0.9800
C4C O3C 1.416(5)
C4C H4C1 0.9800
C4C H4C2 0.9800
C5C O3C 1.419(5)
C5C C6C 1.491(5)
C5C H5C1 0.9800
C5C H5C2 0.9800
C6C O4C 1.414(5)
C6C H6C1 0.9800
C6C H6C2 0.9800
C7C O4C 1.414(5)
C7C C8C 1.497(5)
C7C H7C1 0.9800
C7C H7C2 0.9800
C8C O5C 1.419(5)
C8C H8C1 0.9800
C8C H8C2 0.9800
C9C O5C 1.416(5)
C9C C10C 1.497(5)
C9C H9C1 0.9800
C9C H9C2 0.9800
C10C O6C 1.417(5)
C10C H10A 0.9800
C10C H10B 0.9800
C11C O6C 1.417(5)
C11C C12C 1.500(5)
C11C H11A 0.9800
C11C H11B 0.9800
C12C O1C 1.419(5)
C12C H12A 0.9800
C12C H12B 0.9800
C1S C2S 1.373(6)
C1S C6S 1.390(6)
C1S I1S 2.097(4)
C2S F1S 1.343(5)
C2S C3S 1.377(6)
C3S F2S 1.347(5)
C3S C4S 1.382(6)
C4S C5S 1.385(6)
C4S I2S 2.095(4)
C5S F3S 1.342(4)
C5S C6S 1.375(6)
C6S F4S 1.341(4)

loop_
_geom_torsion_atom_site_label_1
_geom_torsion_atom_site_label_2
_geom_torsion_atom_site_label_3
_geom_torsion_atom_site_label_4
_geom_torsion
N2A C1A N1A C2A 177.4(5)
S1A C1A N1A C2A -1.7(7)
O1C C1C C2C O2C -68.2(12)
O2C C3C C4C O3C 70.8(16)
O3C C5C C6C O4C -62.8(16)
O4C C7C C8C O5C -61.4(16)
O5C C9C C10C O6C -61.5(14)
O6C C11C C12C O1C 70.8(13)
C2C C1C O1C C12C -178.9(9)
C11C C12C O1C C1C 174.4(9)
C4C C3C O2C C2C -176.4(10)
C1C C2C O2C C3C 172.9(11)
C3C C4C O3C C5C -174.7(11)
C6C C5C O3C C4C -165.7(11)
C8C C7C O4C C6C -176.2(10)
C5C C6C O4C C7C -60.4(16)
C10C C9C O5C C8C -177.3(11)
C7C C8C O5C C9C -169.3(11)
C12C C11C O6C C10C -170.5(10)
C9C C10C O6C C11C -177.3(10)
C6S C1S C2S F1S -180.0(4)
I1S C1S C2S F1S -1.2(6)
C6S C1S C2S C3S -0.3(6)
I1S C1S C2S C3S 178.5(3)
F1S C2S C3S F2S -0.1(6)
C1S C2S C3S F2S -179.8(4)
F1S C2S C3S C4S 179.7(4)
C1S C2S C3S C4S 0.0(7)
F2S C3S C4S C5S -179.7(4)
C2S C3S C4S C5S 0.5(6)
F2S C3S C4S I2S 1.8(6)
C2S C3S C4S I2S -178.0(3)
C3S C4S C5S F3S 178.5(4)
I2S C4S C5S F3S -3.1(5)
C3S C4S C5S C6S -0.7(6)
I2S C4S C5S C6S 177.7(3)
F3S C5S C6S F4S 0.4(6)
C4S C5S C6S F4S 179.5(4)
F3S C5S C6S C1S -178.7(4)
C4S C5S C6S C1S 0.4(6)
C2S C1S C6S F4S -179.0(4)
I1S C1S C6S F4S 2.2(5)
C2S C1S C6S C5S 0.1(6)
I1S C1S C6S C5S -178.7(3)
